data_7118041
loop_
_publ_author_name
'Shi, Yan X.'
'Liang, Rong Z.'
'Martin, Katherine A.'
'Star, Daniel G.'
'D\'iaz, Jes\'us'
'Li, Xin Y.'
'Ganguly, Rakesh'
'Garc\'ia, Felipe'

_publ_section_title
;
 Steric C-N bond activation on the dimeric macrocycle
 [{P(\m-NR)}2(\m-NR)]2.
;
_journal_issue 92
_journal_name_full 'Chemical communications (Cambridge, England)'
_journal_page_first 16468
_journal_page_last 16471
_journal_paper_doi 10.1039/c5cc06034f
_journal_volume 51
_journal_year 2015
_chemical_formula_sum 'C21 H42 N7 P4 Se4'
_chemical_formula_weight 832.33
_space_group_crystal_system triclinic
_space_group_IT_number 2
_space_group_name_Hall '-P 1'
_space_group_name_H-M_alt 'P -1'
_symmetry_space_group_name_Hall '-P 1'
_symmetry_space_group_name_H-M 'P -1'
_atom_sites_solution_hydrogens geom
_audit_update_record
;
2015-06-19 deposited with the CCDC.
2015-08-28 downloaded from the CCDC.
;
_cell_angle_alpha 78.264(2)
_cell_angle_beta 70.648(2)
_cell_angle_gamma 75.644(2)
_cell_formula_units_Z 2
_cell_length_a 10.5460(4)
_cell_length_b 12.3897(5)
_cell_length_c 14.0003(6)
_cell_measurement_reflns_used 4931
_cell_measurement_temperature 103.(2)
_cell_measurement_theta_max 25.0777
_cell_measurement_theta_min 2.4270
_cell_volume 1657.28(12)
_computing_cell_refinement 'SAINT V8.34A (Bruker AXS Inc., 2013)'
_computing_data_collection 'APEX2 (Bruker AXS Inc., 2013)'
_computing_data_reduction 'SAINT V8.34A (Bruker AXS Inc., 2013)'
_computing_molecular_graphics 'XP (Bruker AXS Inc., 2013)'
_computing_publication_material 'APEX2 (Bruker AXS Inc., 2013)'
_computing_structure_refinement 'SHELXL-2013 (Sheldrick, 2013)'
_diffrn_ambient_temperature 103.(2)
_diffrn_detector_area_resol_mean 8.3333
_diffrn_measured_fraction_theta_full 0.997
_diffrn_measured_fraction_theta_max 0.997
_diffrn_measurement_device_type 'CCD area detector'
_diffrn_measurement_method 'phi and omega scans'
_diffrn_radiation_monochromator graphite
_diffrn_radiation_type MoK\a
_diffrn_radiation_wavelength 0.71073
_diffrn_reflns_av_R_equivalents 0.0800
_diffrn_reflns_av_unetI/netI 0.0607
_diffrn_reflns_limit_h_max 13
_diffrn_reflns_limit_h_min -13
_diffrn_reflns_limit_k_max 15
_diffrn_reflns_limit_k_min -15
_diffrn_reflns_limit_l_max 17
_diffrn_reflns_limit_l_min -17
_diffrn_reflns_number 38958
_diffrn_reflns_theta_full 26.45
_diffrn_reflns_theta_max 26.45
_diffrn_reflns_theta_min 1.55
_diffrn_source 'fine-focus sealed tube'
_exptl_absorpt_coefficient_mu 4.644
_exptl_absorpt_correction_T_max 0.95
_exptl_absorpt_correction_T_min 0.81
_exptl_absorpt_correction_type multi-scan
_exptl_absorpt_process_details 'SADABS V2012/1 (Bruker AXS Inc.)'
_exptl_crystal_colour colourless
_exptl_crystal_density_diffrn 1.668
_exptl_crystal_density_method 'not measured'
_exptl_crystal_description plate
_exptl_crystal_F_000 826
_exptl_crystal_size_max 0.040
_exptl_crystal_size_mid 0.020
_exptl_crystal_size_min 0.010
_refine_diff_density_max 1.310
_refine_diff_density_min -1.096
_refine_ls_extinction_method none
_refine_ls_goodness_of_fit_ref 1.064
_refine_ls_hydrogen_treatment constr
_refine_ls_matrix_type full
_refine_ls_number_parameters 337
_refine_ls_number_reflns 6816
_refine_ls_number_restraints 0
_refine_ls_restrained_S_all 1.064
_refine_ls_R_factor_all 0.0727
_refine_ls_R_factor_gt 0.0427
_refine_ls_shift/su_max 0.000
_refine_ls_shift/su_mean 0.000
_refine_ls_structure_factor_coef Fsqd
_refine_ls_weighting_details 'w=1/[\s^2^(Fo^2^)+(0.0826P)^2^+0.8079P] where P=(Fo^2^+2Fc^2^)/3'
_refine_ls_weighting_scheme calc
_refine_ls_wR_factor_gt 0.1152
_refine_ls_wR_factor_ref 0.1477
_reflns_number_gt 4998
_reflns_number_total 6816
_reflns_threshold_expression 'I > 2\s(I)'
_cod_data_source_file c5cc06034f2.cif
_cod_data_source_block I
_cod_database_code 7118041

loop_
_space_group_symop_operation_xyz
'x, y, z'
'-x, -y, -z'

loop_
_atom_site_type_symbol
_atom_site_label
_atom_site_fract_x
_atom_site_fract_y
_atom_site_fract_z
_atom_site_U_iso_or_equiv
_atom_site_adp_type
_atom_site_calc_flag
_atom_site_refinement_flags_adp
_atom_site_refinement_flags_posn
_atom_site_occupancy
C C1 1.0239(6) 0.3481(5) 0.3771(5) 0.0214(13) Uani d . . 1
C C2 1.1420(6) 0.2539(5) 0.3338(5) 0.0258(15) Uani d . . 1
H H2A 1.1056 0.1871 0.3376 0.039 Uiso calc U R 1
H H2B 1.207 0.2355 0.3738 0.039 Uiso calc U R 1
H H2C 1.1887 0.2788 0.2625 0.039 Uiso calc U R 1
C C3 0.9490(7) 0.3135(6) 0.4884(5) 0.0292(15) Uani d . . 1
H H3A 0.8754 0.3758 0.5144 0.044 Uiso calc U R 1
H H3B 1.0136 0.2947 0.5288 0.044 Uiso calc U R 1
H H3C 0.9099 0.2478 0.4938 0.044 Uiso calc U R 1
C C4 1.0792(6) 0.4530(6) 0.3677(5) 0.0267(15) Uani d . . 1
H H4A 1.1308 0.4729 0.2964 0.04 Uiso calc U R 1
H H4B 1.1397 0.4387 0.4109 0.04 Uiso calc U R 1
H H4C 1.0028 0.5151 0.3897 0.04 Uiso calc U R 1
C C5 0.5677(5) 0.3281(5) 0.1545(4) 0.0148(12) Uani d . . 1
C C6 0.4604(6) 0.4200(5) 0.2099(4) 0.0187(13) Uani d . . 1
H H6A 0.4118 0.3874 0.2781 0.028 Uiso calc U R 1
H H6B 0.3949 0.4542 0.1711 0.028 Uiso calc U R 1
H H6C 0.5053 0.4776 0.2159 0.028 Uiso calc U R 1
C C7 0.6441(6) 0.3768(5) 0.0485(4) 0.0225(14) Uani d . . 1
H H7A 0.6844 0.4378 0.0537 0.034 Uiso calc U R 1
H H7B 0.5803 0.4061 0.0077 0.034 Uiso calc U R 1
H H7C 0.717 0.3178 0.0156 0.034 Uiso calc U R 1
C C8 0.4985(6) 0.2371(5) 0.1462(5) 0.0201(13) Uani d . . 1
H H8A 0.5682 0.1773 0.1119 0.03 Uiso calc U R 1
H H8B 0.4338 0.2699 0.1066 0.03 Uiso calc U R 1
H H8C 0.4493 0.2057 0.2148 0.03 Uiso calc U R 1
C C9 0.8385(6) 0.0354(5) 0.3608(5) 0.0210(14) Uani d . . 1
C C10 0.9930(6) -0.0014(5) 0.3079(5) 0.0258(15) Uani d . . 1
H H10A 1.0073 -0.01 0.2368 0.039 Uiso calc U R 1
H H10B 1.0281 -0.0733 0.3438 0.039 Uiso calc U R 1
H H10C 1.0418 0.0556 0.3096 0.039 Uiso calc U R 1
C C11 0.8138(7) 0.0435(5) 0.4728(5) 0.0304(16) Uani d . . 1
H H11A 0.8746 0.0888 0.4784 0.046 Uiso calc U R 1
H H11B 0.8328 -0.0321 0.5096 0.046 Uiso calc U R 1
H H11C 0.7182 0.0789 0.5027 0.046 Uiso calc U R 1
C C12 0.7620(6) -0.0477(5) 0.3498(5) 0.0246(14) Uani d . . 1
H H12A 0.6643 -0.0262 0.3856 0.037 Uiso calc U R 1
H H12B 0.7981 -0.1232 0.3793 0.037 Uiso calc U R 1
H H12C 0.7742 -0.0475 0.2772 0.037 Uiso calc U R 1
C C13 0.6595(8) 0.0842(7) 0.8297(6) 0.045(2) Uani d . . 1
C C14 0.7050(9) 0.1758(7) 0.8375(6) 0.049(2) Uani d . . 1
H H14 0.7477 0.1704 0.8888 0.058 Uiso calc U R 1
C C15 0.6904(10) 0.2762(7) 0.7724(7) 0.061(3) Uani d . . 1
H H15 0.725 0.3387 0.776 0.074 Uiso calc U R 1
C C16 0.6206(11) 0.2800(9) 0.6999(7) 0.068(3) Uani d . . 1
H H16 0.6083 0.3468 0.6539 0.081 Uiso calc U R 1
C C17 0.5704(11) 0.1893(9) 0.6947(7) 0.075(4) Uani d . . 1
H H17 0.5213 0.196 0.6471 0.09 Uiso calc U R 1
C C18 0.5896(10) 0.0900(9) 0.7566(7) 0.065(3) Uani d . . 1
H H18 0.5577 0.0269 0.7512 0.078 Uiso calc U R 1
C C19 0.6844(9) -0.0278(8) 0.8985(7) 0.059(2) Uani d . . 1
H H19A 0.7656 -0.0778 0.8613 0.089 Uiso calc U R 1
H H19B 0.6044 -0.0632 0.9179 0.089 Uiso calc U R 1
H H19C 0.6991 -0.0137 0.96 0.089 Uiso calc U R 1
C C20 0.2463(7) 0.2352(7) 0.9015(7) 0.050(2) Uani d . . 1
H H20A 0.2768 0.1932 0.843 0.075 Uiso calc U R 1
H H20B 0.2609 0.1841 0.9619 0.075 Uiso calc U R 1
H H20C 0.2989 0.2949 0.8865 0.075 Uiso calc U R 1
C C21 0.0413(10) 0.2600(7) 0.8439(6) 0.055(2) Uani d . . 1
H H21A 0.0994 0.2795 0.7745 0.082 Uiso calc U R 1
H H21B -0.0516 0.3046 0.8523 0.082 Uiso calc U R 1
H H21C 0.0382 0.1799 0.8553 0.082 Uiso calc U R 1
N N1 0.9249(5) 0.3708(4) 0.3160(4) 0.0162(10) Uani d . . 1
N N2 0.7939(5) 0.4692(4) 0.2135(4) 0.0160(10) Uani d . . 1
N N3 0.6679(4) 0.2778(4) 0.2145(3) 0.0122(10) Uani d . . 1
N N4 0.7925(4) 0.1504(4) 0.3079(3) 0.0135(10) Uani d . . 1
N N5 0.9475(4) 0.2721(4) 0.1431(4) 0.0157(10) Uani d . . 1
N N6 0.6527(4) 0.3491(4) 0.3891(3) 0.0132(10) Uani d . . 1
N N7 0.1003(6) 0.2852(5) 0.9211(4) 0.0347(15) Uani d . . 1
H H7 0.0524 0.3249 0.9713 0.042 Uiso calc U R 1
P P1 0.76113(14) 0.44034(12) 0.34242(12) 0.0148(3) Uani d . . 1
P P2 0.95187(14) 0.38061(12) 0.18696(12) 0.0157(3) Uani d . . 1
P P3 0.82988(14) 0.19768(12) 0.18022(11) 0.0131(3) Uani d . . 1
P P4 0.64001(14) 0.23882(12) 0.34037(11) 0.0116(3) Uani d . . 1
Se Se1 0.69037(6) 0.57390(5) 0.42839(5) 0.02178(17) Uani d . . 1
Se Se2 1.11894(6) 0.45414(5) 0.09411(5) 0.02310(17) Uani d . . 1
Se Se3 0.87232(6) 0.08410(5) 0.07592(5) 0.02083(17) Uani d . . 1
Se Se4 0.46515(6) 0.18146(5) 0.43432(4) 0.01649(16) Uani d . . 1

loop_
_atom_site_aniso_label
_atom_site_aniso_U_11
_atom_site_aniso_U_22
_atom_site_aniso_U_33
_atom_site_aniso_U_12
_atom_site_aniso_U_13
_atom_site_aniso_U_23
C1 0.012(3) 0.028(3) 0.025(3) -0.001(3) -0.010(3) -0.001(3)
C2 0.018(3) 0.025(3) 0.038(4) 0.003(3) -0.019(3) -0.001(3)
C3 0.026(4) 0.035(4) 0.029(4) -0.005(3) -0.014(3) 0.001(3)
C4 0.019(3) 0.036(4) 0.028(4) -0.009(3) -0.010(3) -0.001(3)
C5 0.006(2) 0.021(3) 0.017(3) 0.001(2) -0.006(2) -0.001(2)
C6 0.012(3) 0.019(3) 0.020(3) 0.003(2) -0.005(2) 0.001(2)
C7 0.024(3) 0.026(3) 0.016(3) -0.008(3) -0.007(3) 0.004(3)
C8 0.016(3) 0.025(3) 0.022(3) -0.008(3) -0.008(3) 0.000(3)
C9 0.018(3) 0.015(3) 0.018(3) 0.008(2) -0.001(3) 0.000(2)
C10 0.019(3) 0.022(3) 0.029(4) 0.001(3) -0.005(3) 0.004(3)
C11 0.034(4) 0.026(4) 0.026(4) 0.004(3) -0.013(3) 0.005(3)
C12 0.020(3) 0.014(3) 0.032(4) -0.003(2) -0.001(3) 0.004(3)
C13 0.044(5) 0.052(5) 0.034(4) 0.010(4) -0.016(4) -0.013(4)
C14 0.051(5) 0.051(5) 0.041(5) 0.012(4) -0.017(4) -0.020(4)
C15 0.067(6) 0.041(5) 0.061(6) 0.008(5) -0.014(5) -0.005(5)
C16 0.082(7) 0.061(6) 0.032(5) 0.032(6) -0.016(5) -0.002(5)
C17 0.089(8) 0.080(8) 0.042(6) 0.049(7) -0.035(5) -0.032(5)
C18 0.064(6) 0.083(7) 0.044(5) 0.014(6) -0.023(5) -0.024(5)
C19 0.058(6) 0.064(6) 0.056(6) -0.011(5) -0.020(5) -0.005(5)
C20 0.032(4) 0.043(5) 0.051(5) 0.002(4) 0.011(4) -0.003(4)
C21 0.088(7) 0.038(5) 0.037(5) -0.020(5) -0.013(5) -0.005(4)
N1 0.010(2) 0.018(2) 0.019(3) -0.0046(19) -0.005(2) 0.005(2)
N2 0.014(2) 0.014(2) 0.018(3) -0.0012(19) -0.005(2) 0.000(2)
N3 0.005(2) 0.017(2) 0.013(2) 0.0025(18) -0.0041(18) -0.0003(19)
N4 0.009(2) 0.015(2) 0.012(2) 0.0011(18) 0.0005(19) -0.0008(19)
N5 0.009(2) 0.018(2) 0.016(3) -0.0030(19) -0.0001(19) 0.002(2)
N6 0.009(2) 0.014(2) 0.014(2) -0.0010(18) -0.0028(19) -0.0010(19)
N7 0.031(3) 0.029(3) 0.027(3) 0.001(3) 0.010(3) -0.006(3)
P1 0.0091(7) 0.0147(7) 0.0212(8) -0.0019(6) -0.0054(6) -0.0025(6)
P2 0.0083(7) 0.0165(7) 0.0204(8) -0.0030(6) -0.0052(6) 0.0037(6)
P3 0.0090(7) 0.0136(7) 0.0124(7) -0.0006(6) -0.0002(6) 0.0004(6)
P4 0.0077(6) 0.0124(7) 0.0132(7) -0.0014(5) -0.0027(6) -0.0002(6)
Se1 0.0160(3) 0.0201(3) 0.0326(4) -0.0018(2) -0.0085(3) -0.0105(3)
Se2 0.0142(3) 0.0273(3) 0.0265(4) -0.0109(3) -0.0068(3) 0.0091(3)
Se3 0.0212(3) 0.0204(3) 0.0168(3) 0.0001(3) -0.0016(3) -0.0055(2)
Se4 0.0108(3) 0.0192(3) 0.0166(3) -0.0060(2) 0.0004(2) -0.0001(2)

loop_
_atom_type_symbol
_atom_type_description
_atom_type_scat_dispersion_real
_atom_type_scat_dispersion_imag
_atom_type_scat_source
C C 0.0033 0.0016 'International Tables Vol C Tables 4.2.6.8 and 6.1.1.4'
H H 0.0000 0.0000 'International Tables Vol C Tables 4.2.6.8 and 6.1.1.4'
N N 0.0061 0.0033 'International Tables Vol C Tables 4.2.6.8 and 6.1.1.4'
P P 0.1023 0.0942 'International Tables Vol C Tables 4.2.6.8 and 6.1.1.4'
Se Se -0.0929 2.2259 'International Tables Vol C Tables 4.2.6.8 and 6.1.1.4'

loop_
_geom_angle_atom_site_label_1
_geom_angle_atom_site_label_2
_geom_angle_atom_site_label_3
_geom_angle
N1 C1 C4 110.0(5)
N1 C1 C3 108.5(5)
C4 C1 C3 109.8(5)
N1 C1 C2 107.6(5)
C4 C1 C2 109.6(5)
C3 C1 C2 111.3(5)
C1 C2 H2A 109.5
C1 C2 H2B 109.5
H2A C2 H2B 109.5
C1 C2 H2C 109.5
H2A C2 H2C 109.5
H2B C2 H2C 109.5
C1 C3 H3A 109.5
C1 C3 H3B 109.5
H3A C3 H3B 109.5
C1 C3 H3C 109.5
H3A C3 H3C 109.5
H3B C3 H3C 109.5
C1 C4 H4A 109.5
C1 C4 H4B 109.5
H4A C4 H4B 109.5
C1 C4 H4C 109.5
H4A C4 H4C 109.5
H4B C4 H4C 109.5
N3 C5 C7 109.0(4)
N3 C5 C6 108.6(4)
C7 C5 C6 110.4(5)
N3 C5 C8 109.6(5)
C7 C5 C8 109.5(5)
C6 C5 C8 109.8(5)
C5 C6 H6A 109.5
C5 C6 H6B 109.5
H6A C6 H6B 109.5
C5 C6 H6C 109.5
H6A C6 H6C 109.5
H6B C6 H6C 109.5
C5 C7 H7A 109.5
C5 C7 H7B 109.5
H7A C7 H7B 109.5
C5 C7 H7C 109.5
H7A C7 H7C 109.5
H7B C7 H7C 109.5
C5 C8 H8A 109.5
C5 C8 H8B 109.5
H8A C8 H8B 109.5
C5 C8 H8C 109.5
H8A C8 H8C 109.5
H8B C8 H8C 109.5
N4 C9 C12 110.2(5)
N4 C9 C11 108.9(5)
C12 C9 C11 111.0(5)
N4 C9 C10 107.2(5)
C12 C9 C10 109.3(5)
C11 C9 C10 110.2(5)
C9 C10 H10A 109.5
C9 C10 H10B 109.5
H10A C10 H10B 109.5
C9 C10 H10C 109.5
H10A C10 H10C 109.5
H10B C10 H10C 109.5
C9 C11 H11A 109.5
C9 C11 H11B 109.5
H11A C11 H11B 109.5
C9 C11 H11C 109.5
H11A C11 H11C 109.5
H11B C11 H11C 109.5
C9 C12 H12A 109.5
C9 C12 H12B 109.5
H12A C12 H12B 109.5
C9 C12 H12C 109.5
H12A C12 H12C 109.5
H12B C12 H12C 109.5
C14 C13 C18 120.9(8)
C14 C13 C19 120.7(7)
C18 C13 C19 118.3(9)
C13 C14 C15 121.9(8)
C13 C14 H14 119.1
C15 C14 H14 119.1
C14 C15 C16 116.2(10)
C14 C15 H15 121.9
C16 C15 H15 121.9
C17 C16 C15 121.8(9)
C17 C16 H16 119.1
C15 C16 H16 119.1
C18 C17 C16 121.4(9)
C18 C17 H17 119.3
C16 C17 H17 119.3
C17 C18 C13 117.8(10)
C17 C18 H18 121.1
C13 C18 H18 121.1
C13 C19 H19A 109.5
C13 C19 H19B 109.5
H19A C19 H19B 109.5
C13 C19 H19C 109.5
H19A C19 H19C 109.5
H19B C19 H19C 109.5
N7 C20 H20A 109.5
N7 C20 H20B 109.5
H20A C20 H20B 109.5
N7 C20 H20C 109.5
H20A C20 H20C 109.5
H20B C20 H20C 109.5
N7 C21 H21A 109.5
N7 C21 H21B 109.5
H21A C21 H21B 109.5
N7 C21 H21C 109.5
H21A C21 H21C 109.5
H21B C21 H21C 109.5
C1 N1 P1 129.9(4)
C1 N1 P2 131.1(4)
P1 N1 P2 95.7(2)
P1 N2 P2 94.8(2)
C5 N3 P4 130.0(4)
C5 N3 P3 131.1(4)
P4 N3 P3 95.3(2)
C9 N4 P4 128.8(4)
C9 N4 P3 128.9(4)
P4 N4 P3 95.3(2)
P2 N5 P3 128.8(3)
P1 N6 P4 130.9(3)
C20 N7 C21 111.9(6)
C20 N7 H7 124.0
C21 N7 H7 124.0
N1 P1 N6 110.6(2)
N1 P1 N2 85.0(2)
N6 P1 N2 109.4(2)
N1 P1 Se1 121.77(18)
N6 P1 Se1 109.28(17)
N2 P1 Se1 118.63(17)
N1 P1 P2 42.69(17)
N6 P1 P2 111.76(17)
N2 P1 P2 42.96(15)
Se1 P1 P2 138.88(8)
N5 P2 N1 117.8(2)
N5 P2 N2 111.0(2)
N1 P2 N2 83.3(2)
N5 P2 Se2 110.91(18)
N1 P2 Se2 115.14(17)
N2 P2 Se2 116.26(18)
N5 P2 P1 117.84(18)
N1 P2 P1 41.64(15)
N2 P2 P1 42.26(16)
Se2 P2 P1 131.15(8)
N5 P3 N4 111.9(2)
N5 P3 N3 112.6(2)
N4 P3 N3 83.5(2)
N5 P3 Se3 109.26(18)
N4 P3 Se3 119.65(17)
N3 P3 Se3 118.01(17)
N5 P3 P4 117.17(18)
N4 P3 P4 42.01(15)
N3 P3 P4 41.71(15)
Se3 P3 P4 133.56(8)
N3 P4 N4 85.5(2)
N3 P4 N6 106.8(2)
N4 P4 N6 110.9(2)
N3 P4 Se4 122.90(17)
N4 P4 Se4 121.35(18)
N6 P4 Se4 107.53(17)
N3 P4 P3 42.98(14)
N4 P4 P3 42.72(16)
N6 P4 P3 112.65(17)
Se4 P4 P3 139.81(8)

loop_
_geom_bond_atom_site_label_1
_geom_bond_atom_site_label_2
_geom_bond_distance
C1 N1 1.500(7)
C1 C4 1.516(9)
C1 C3 1.522(9)
C1 C2 1.532(8)
C2 H2A 0.98
C2 H2B 0.98
C2 H2C 0.98
C3 H3A 0.98
C3 H3B 0.98
C3 H3C 0.98
C4 H4A 0.98
C4 H4B 0.98
C4 H4C 0.98
C5 N3 1.503(6)
C5 C7 1.517(8)
C5 C6 1.522(7)
C5 C8 1.528(8)
C6 H6A 0.98
C6 H6B 0.98
C6 H6C 0.98
C7 H7A 0.98
C7 H7B 0.98
C7 H7C 0.98
C8 H8A 0.98
C8 H8B 0.98
C8 H8C 0.98
C9 N4 1.511(7)
C9 C12 1.514(9)
C9 C11 1.523(8)
C9 C10 1.543(8)
C10 H10A 0.98
C10 H10B 0.98
C10 H10C 0.98
C11 H11A 0.98
C11 H11B 0.98
C11 H11C 0.98
C12 H12A 0.98
C12 H12B 0.98
C12 H12C 0.98
C13 C14 1.373(12)
C13 C18 1.428(11)
C13 C19 1.537(12)
C14 C15 1.393(12)
C14 H14 0.95
C15 C16 1.426(13)
C15 H15 0.95
C16 C17 1.379(15)
C16 H16 0.95
C17 C18 1.366(13)
C17 H17 0.95
C18 H18 0.95
C19 H19A 0.98
C19 H19B 0.98
C19 H19C 0.98
C20 N7 1.465(9)
C20 H20A 0.98
C20 H20B 0.98
C20 H20C 0.98
C21 N7 1.527(10)
C21 H21A 0.98
C21 H21B 0.98
C21 H21C 0.98
N1 P1 1.682(5)
N1 P2 1.717(5)
N2 P1 1.700(5)
N2 P2 1.723(5)
N3 P4 1.675(5)
N3 P3 1.716(4)
N4 P4 1.684(4)
N4 P3 1.707(5)
N5 P2 1.604(5)
N5 P3 1.613(5)
N6 P1 1.690(5)
N6 P4 1.698(5)
N7 H7 0.88
P1 Se1 2.0849(16)
P1 P2 2.519(2)
P2 Se2 2.1024(16)
P3 Se3 2.0984(16)
P3 P4 2.506(2)
P4 Se4 2.0731(15)
